data_4022846
loop_
_publ_author_name
'Cyril Poriel'
'Mathilde Lachia'
'Claire Wilson'
'James R. Davies'
'Christopher J. Moody'

_publ_contact_author 'Prof. C.J. Moody'
_publ_contact_author_address
;
School of Chemistry
University of Nottingham
University Park
Nottingham
NG7 2RD
;
_publ_contact_author_email c.j.moody@nottingham.ac.uk
_publ_section_title
;
 Oxidative Rearrangement of Indoles: A New Approach to
 the EFHG-Tetracyclic Core of Diazonamide A
;
_journal_name_full 'Journal of Organic Chemistry'
_journal_page_first 2978
_journal_page_last 2987
_journal_paper_doi 10.1021/jo062627r
_journal_volume 72
_journal_year 2007
_chemical_formula_sum 'C30 H31 N O7'
_chemical_formula_weight 517.56
_chemical_name_systematic
; 
 ? 
;
_space_group_IT_number 61
_symmetry_cell_setting orthorhombic
_symmetry_space_group_name_Hall '-P 2ac 2ab'
_symmetry_space_group_name_H-M 'P b c a'
_atom_sites_solution_hydrogens geom
_atom_sites_solution_primary direct
_atom_sites_solution_secondary difmap
_audit_creation_method SHELXL-97
_cell_angle_alpha 90.00
_cell_angle_beta 90.00
_cell_angle_gamma 90.00
_cell_formula_units_Z 8
_cell_length_a 11.2623(7)
_cell_length_b 18.3286(12)
_cell_length_c 25.5214(16)
_cell_measurement_reflns_used 6097
_cell_measurement_temperature 150(2)
_cell_measurement_theta_max 24.25
_cell_measurement_theta_min 2.25
_cell_volume 5268.2(6)
_computing_cell_refinement 'Bruker SAINT version 6.36a (Bruker, 2000)'
_computing_data_collection 'Bruker SMART version 5.625 (Bruker, 2001)'
_computing_data_reduction 'Bruker SAINT; Bruker SHELXTL (Bruker, 2001)'
_computing_publication_material 'enCIFer (CCDC, 2003); PLATON (Spek, 2003)'
_computing_structure_refinement 'SHELXL-97 (Sheldrick, 1997)'
_computing_structure_solution 'SHELXS-97 (Sheldrick, 1990)'
_diffrn_ambient_temperature 150(2)
_diffrn_measured_fraction_theta_full 0.999
_diffrn_measured_fraction_theta_max 0.999
_diffrn_measurement_device_type 'Bruker SMART APEX CCD area detector'
_diffrn_measurement_method \w
_diffrn_radiation_monochromator graphite
_diffrn_radiation_source ' sealed tube'
_diffrn_radiation_type MoK\a
_diffrn_radiation_wavelength 0.71073
_diffrn_reflns_av_R_equivalents 0.0539
_diffrn_reflns_av_sigmaI/netI 0.0464
_diffrn_reflns_limit_h_max 14
_diffrn_reflns_limit_h_min -14
_diffrn_reflns_limit_k_max 12
_diffrn_reflns_limit_k_min -23
_diffrn_reflns_limit_l_max 33
_diffrn_reflns_limit_l_min -33
_diffrn_reflns_number 30810
_diffrn_reflns_theta_full 27.50
_diffrn_reflns_theta_max 27.50
_diffrn_reflns_theta_min 2.27
_diffrn_standards_decay_% 0
_diffrn_standards_number 0
_exptl_absorpt_coefficient_mu 0.093
_exptl_absorpt_correction_type none
_exptl_crystal_colour colourless
_exptl_crystal_density_diffrn 1.305
_exptl_crystal_density_method 'not measured'
_exptl_crystal_description block
_exptl_crystal_F_000 2192
_exptl_crystal_size_max 0.40
_exptl_crystal_size_mid 0.26
_exptl_crystal_size_min 0.18
_refine_diff_density_max 0.286
_refine_diff_density_min -0.199
_refine_diff_density_rms 0.041
_refine_ls_extinction_method none
_refine_ls_goodness_of_fit_ref 0.957
_refine_ls_hydrogen_treatment constr
_refine_ls_matrix_type full
_refine_ls_number_parameters 343
_refine_ls_number_reflns 6037
_refine_ls_number_restraints 0
_refine_ls_restrained_S_all 0.957
_refine_ls_R_factor_all 0.0634
_refine_ls_R_factor_gt 0.0427
_refine_ls_shift/su_max 0.001
_refine_ls_shift/su_mean 0.000
_refine_ls_structure_factor_coef Fsqd
_refine_ls_weighting_details 'calc w=1/[\s^2^(Fo^2^)+(0.0589P)^2^] where P=(Fo^2^+2Fc^2^)/3'
_refine_ls_weighting_scheme calc
_refine_ls_wR_factor_gt 0.1008
_refine_ls_wR_factor_ref 0.1078
_reflns_number_gt 4400
_reflns_number_total 6037
_reflns_threshold_expression >2\s(I)
_cod_data_source_file jo062627rsi20070130_025609_2.cif
_cod_data_source_block 10a
_cod_depositor_comments
;
The following automatic conversions were performed:
'_symmetry_cell_setting' value 'Orthorhombic' changed to 'orthorhombic'
according to '/home/saulius/struct/CIF-dictionaries/cif_core.dic'
dictionary named 'cif_core.dic' version 2.4.1 from 2010-06-29.

Automatic conversion script
Id: cif_fix_enum 1527 2010-12-29 10:47:43Z saulius 
;
_cod_database_code 4022846

loop_
_symmetry_equiv_pos_as_xyz
'x, y, z'
'-x+1/2, -y, z+1/2'
'-x, y+1/2, -z+1/2'
'x+1/2, -y+1/2, -z'
'-x, -y, -z'
'x-1/2, y, -z-1/2'
'x, -y-1/2, z-1/2'
'-x-1/2, y-1/2, z'

loop_
_atom_site_label
_atom_site_type_symbol
_atom_site_fract_x
_atom_site_fract_y
_atom_site_fract_z
_atom_site_U_iso_or_equiv
_atom_site_adp_type
_atom_site_occupancy
_atom_site_symmetry_multiplicity
_atom_site_calc_flag
_atom_site_refinement_flags
N1 N 0.27021(10) 0.08606(6) 0.42587(4) 0.0218(3) Uani 1 1 d .
C2 C 0.17207(12) 0.12217(8) 0.40284(5) 0.0214(3) Uani 1 1 d .
C3 C 0.10388(12) 0.06500(7) 0.36973(5) 0.0197(3) Uani 1 1 d .
C4 C 0.17510(12) -0.00367(8) 0.37866(5) 0.0205(3) Uani 1 1 d .
C5 C 0.15919(13) -0.07206(8) 0.35686(5) 0.0241(3) Uani 1 1 d .
H5A H 0.0940 -0.0815 0.3342 0.029 Uiso 1 1 calc R
C6 C 0.24038(13) -0.12658(8) 0.36872(6) 0.0260(3) Uani 1 1 d .
H6A H 0.2315 -0.1738 0.3539 0.031 Uiso 1 1 calc R
C7 C 0.33418(13) -0.11217(8) 0.40208(5) 0.0267(3) Uani 1 1 d .
H7A H 0.3886 -0.1502 0.4101 0.032 Uiso 1 1 calc R
C8 C 0.35128(13) -0.04387(8) 0.42422(5) 0.0246(3) Uani 1 1 d .
H8A H 0.4157 -0.0347 0.4473 0.030 Uiso 1 1 calc R
C9 C 0.27097(12) 0.01047(8) 0.41137(5) 0.0202(3) Uani 1 1 d .
O10 O 0.14352(9) 0.18447(6) 0.40935(4) 0.0309(3) Uani 1 1 d .
C11 C 0.12319(12) 0.08465(8) 0.31190(5) 0.0204(3) Uani 1 1 d .
O12 O 0.20082(9) 0.12481(6) 0.29736(4) 0.0291(3) Uani 1 1 d .
O13 O 0.05319(9) 0.04613(5) 0.28039(3) 0.0242(2) Uani 1 1 d .
C14 C 0.07351(14) 0.05915(9) 0.22458(5) 0.0295(4) Uani 1 1 d .
H14A H 0.1533 0.0415 0.2144 0.035 Uiso 1 1 calc R
H14B H 0.0688 0.1120 0.2169 0.035 Uiso 1 1 calc R
C15 C -0.01976(17) 0.01899(11) 0.19490(7) 0.0499(5) Uani 1 1 d .
H15A H -0.0082 0.0268 0.1572 0.075 Uiso 1 1 calc R
H15B H -0.0983 0.0370 0.2052 0.075 Uiso 1 1 calc R
H15C H -0.0141 -0.0332 0.2027 0.075 Uiso 1 1 calc R
C16 C -0.02574(12) 0.06140(8) 0.38724(5) 0.0212(3) Uani 1 1 d .
C17 C -0.10779(13) 0.11215(8) 0.36809(5) 0.0226(3) Uani 1 1 d .
C18 C -0.22552(13) 0.11063(8) 0.38470(6) 0.0267(3) Uani 1 1 d .
H18A H -0.2816 0.1441 0.3707 0.032 Uiso 1 1 calc R
C19 C -0.26005(14) 0.05982(9) 0.42189(6) 0.0306(4) Uani 1 1 d .
H19A H -0.3400 0.0590 0.4337 0.037 Uiso 1 1 calc R
C20 C -0.17957(14) 0.01045(9) 0.44193(6) 0.0315(4) Uani 1 1 d .
H20A H -0.2039 -0.0240 0.4676 0.038 Uiso 1 1 calc R
C21 C -0.06305(13) 0.01120(8) 0.42448(5) 0.0266(3) Uani 1 1 d .
H21A H -0.0080 -0.0231 0.4382 0.032 Uiso 1 1 calc R
O22 O -0.06247(8) 0.16124(5) 0.33329(4) 0.0268(2) Uani 1 1 d .
C23 C -0.14054(13) 0.20764(8) 0.30386(6) 0.0267(3) Uani 1 1 d .
H23A H -0.1810 0.2428 0.3273 0.032 Uiso 1 1 calc R
H23B H -0.2015 0.1784 0.2854 0.032 Uiso 1 1 calc R
C24 C -0.06294(13) 0.24695(8) 0.26525(6) 0.0255(3) Uani 1 1 d .
C25 C -0.07374(14) 0.23552(8) 0.21172(6) 0.0289(4) Uani 1 1 d .
H25A H -0.1341 0.2040 0.1989 0.035 Uiso 1 1 calc R
C26 C 0.00216(15) 0.26937(8) 0.17689(6) 0.0316(4) Uani 1 1 d .
H26A H -0.0061 0.2607 0.1404 0.038 Uiso 1 1 calc R
C27 C 0.02656(15) 0.29300(9) 0.28228(6) 0.0358(4) Uani 1 1 d .
H27A H 0.0360 0.3011 0.3188 0.043 Uiso 1 1 calc R
C28 C 0.10253(15) 0.32752(9) 0.24774(7) 0.0359(4) Uani 1 1 d .
H28A H 0.1629 0.3591 0.2605 0.043 Uiso 1 1 calc R
C29 C 0.09023(13) 0.31588(8) 0.19468(6) 0.0292(4) Uani 1 1 d .
O30 O 0.16027(10) 0.34717(6) 0.15687(5) 0.0414(3) Uani 1 1 d .
C31 C 0.23835(17) 0.40406(10) 0.17349(8) 0.0520(5) Uani 1 1 d .
H31A H 0.2838 0.4220 0.1434 0.078 Uiso 1 1 calc R
H31B H 0.2930 0.3851 0.2001 0.078 Uiso 1 1 calc R
H31C H 0.1918 0.4442 0.1884 0.078 Uiso 1 1 calc R
C32 C 0.35470(13) 0.11645(8) 0.46038(6) 0.0250(3) Uani 1 1 d .
O33 O 0.41943(10) 0.07808(6) 0.48579(4) 0.0366(3) Uani 1 1 d .
O34 O 0.35081(9) 0.18847(5) 0.45965(4) 0.0264(2) Uani 1 1 d .
C35 C 0.42740(13) 0.23053(8) 0.49720(5) 0.0248(3) Uani 1 1 d .
C36 C 0.39630(14) 0.30890(8) 0.48512(6) 0.0317(4) Uani 1 1 d .
H36A H 0.4200 0.3204 0.4491 0.048 Uiso 1 1 calc R
H36B H 0.4383 0.3412 0.5095 0.048 Uiso 1 1 calc R
H36C H 0.3105 0.3159 0.4889 0.048 Uiso 1 1 calc R
C37 C 0.55733(13) 0.21594(9) 0.48514(6) 0.0283(3) Uani 1 1 d .
H37A H 0.5742 0.2297 0.4488 0.042 Uiso 1 1 calc R
H37B H 0.5743 0.1639 0.4901 0.042 Uiso 1 1 calc R
H37C H 0.6073 0.2448 0.5088 0.042 Uiso 1 1 calc R
C38 C 0.39156(14) 0.21073(9) 0.55288(5) 0.0299(4) Uani 1 1 d .
H38A H 0.3071 0.2215 0.5580 0.045 Uiso 1 1 calc R
H38B H 0.4388 0.2393 0.5777 0.045 Uiso 1 1 calc R
H38C H 0.4057 0.1586 0.5588 0.045 Uiso 1 1 calc R

loop_
_atom_site_aniso_label
_atom_site_aniso_U_11
_atom_site_aniso_U_22
_atom_site_aniso_U_33
_atom_site_aniso_U_23
_atom_site_aniso_U_13
_atom_site_aniso_U_12
N1 0.0208(6) 0.0235(6) 0.0210(6) -0.0021(5) -0.0036(5) 0.0010(5)
C2 0.0173(7) 0.0269(8) 0.0200(7) -0.0002(6) -0.0001(5) 0.0001(6)
C3 0.0189(7) 0.0211(7) 0.0189(7) 0.0000(6) -0.0012(5) -0.0009(6)
C4 0.0193(7) 0.0251(8) 0.0170(7) 0.0029(6) 0.0025(5) -0.0002(6)
C5 0.0231(8) 0.0252(8) 0.0239(7) 0.0002(6) -0.0004(6) -0.0025(6)
C6 0.0304(8) 0.0211(8) 0.0265(8) -0.0002(6) 0.0042(6) 0.0002(6)
C7 0.0276(8) 0.0283(9) 0.0241(7) 0.0044(6) 0.0029(6) 0.0063(7)
C8 0.0220(8) 0.0312(8) 0.0206(7) 0.0019(6) -0.0019(6) 0.0029(6)
C9 0.0209(7) 0.0222(7) 0.0175(6) 0.0011(6) 0.0024(5) -0.0007(6)
O10 0.0285(6) 0.0254(6) 0.0388(6) -0.0088(5) -0.0101(5) 0.0057(5)
C11 0.0168(7) 0.0205(7) 0.0239(7) 0.0001(6) -0.0015(6) 0.0030(6)
O12 0.0253(6) 0.0338(6) 0.0282(6) 0.0046(5) 0.0018(4) -0.0083(5)
O13 0.0255(6) 0.0278(6) 0.0194(5) -0.0010(4) -0.0019(4) -0.0032(4)
C14 0.0363(9) 0.0352(9) 0.0170(7) -0.0013(6) -0.0011(6) 0.0065(7)
C15 0.0507(12) 0.0686(14) 0.0305(9) -0.0091(9) -0.0119(8) -0.0040(10)
C16 0.0191(7) 0.0244(8) 0.0199(7) -0.0034(6) 0.0007(5) -0.0018(6)
C17 0.0220(7) 0.0249(8) 0.0208(7) -0.0031(6) 0.0003(6) -0.0031(6)
C18 0.0208(8) 0.0317(9) 0.0276(8) -0.0069(6) 0.0003(6) 0.0004(7)
C19 0.0220(8) 0.0384(9) 0.0313(8) -0.0087(7) 0.0100(6) -0.0064(7)
C20 0.0320(9) 0.0336(9) 0.0290(8) 0.0012(7) 0.0098(7) -0.0078(7)
C21 0.0290(8) 0.0272(8) 0.0236(7) 0.0018(6) 0.0019(6) -0.0011(7)
O22 0.0187(5) 0.0290(6) 0.0328(6) 0.0085(4) 0.0002(4) 0.0030(4)
C23 0.0214(8) 0.0304(9) 0.0282(8) 0.0021(6) -0.0056(6) 0.0038(7)
C24 0.0234(8) 0.0230(8) 0.0300(8) 0.0020(6) -0.0042(6) 0.0036(6)
C25 0.0310(9) 0.0230(8) 0.0327(8) 0.0010(6) -0.0074(7) -0.0027(7)
C26 0.0401(10) 0.0286(9) 0.0261(8) 0.0016(7) -0.0029(7) 0.0013(7)
C27 0.0355(10) 0.0417(10) 0.0303(8) -0.0032(8) -0.0057(7) -0.0065(8)
C28 0.0323(9) 0.0357(9) 0.0398(9) 0.0016(8) -0.0072(7) -0.0088(8)
C29 0.0270(9) 0.0233(8) 0.0373(9) 0.0090(7) -0.0002(7) 0.0040(7)
O30 0.0379(7) 0.0399(7) 0.0463(7) 0.0139(6) 0.0041(5) -0.0053(6)
C31 0.0431(12) 0.0471(12) 0.0657(13) 0.0225(10) -0.0019(10) -0.0133(9)
C32 0.0215(8) 0.0300(9) 0.0236(7) -0.0015(6) -0.0034(6) 0.0002(7)
O33 0.0370(7) 0.0305(6) 0.0423(6) 0.0004(5) -0.0214(5) 0.0022(5)
O34 0.0256(6) 0.0260(6) 0.0277(5) -0.0032(4) -0.0109(4) -0.0001(4)
C35 0.0220(8) 0.0287(8) 0.0238(7) -0.0064(6) -0.0061(6) -0.0004(6)
C36 0.0311(9) 0.0286(9) 0.0354(9) -0.0053(7) -0.0093(7) 0.0008(7)
C37 0.0228(8) 0.0372(9) 0.0249(7) -0.0035(7) -0.0026(6) -0.0013(7)
C38 0.0240(8) 0.0402(10) 0.0255(8) -0.0057(7) -0.0015(6) 0.0006(7)

loop_
_atom_type_symbol
_atom_type_description
_atom_type_scat_dispersion_real
_atom_type_scat_dispersion_imag
_atom_type_scat_source
C C 0.0033 0.0016 'International Tables Vol C Tables 4.2.6.8 and 6.1.1.4'
H H 0.0000 0.0000 'International Tables Vol C Tables 4.2.6.8 and 6.1.1.4'
N N 0.0061 0.0033 'International Tables Vol C Tables 4.2.6.8 and 6.1.1.4'
O O 0.0106 0.0060 'International Tables Vol C Tables 4.2.6.8 and 6.1.1.4'

loop_
_geom_angle_atom_site_label_1
_geom_angle_atom_site_label_2
_geom_angle_atom_site_label_3
_geom_angle
C32 N1 C2 126.93(12)
C32 N1 C9 122.57(12)
C2 N1 C9 110.43(11)
O10 C2 N1 126.69(13)
O10 C2 C3 125.95(12)
N1 C2 C3 107.29(11)
C4 C3 C16 115.30(11)
C4 C3 C11 105.40(11)
C16 C3 C11 115.27(11)
C4 C3 C2 102.59(11)
C16 C3 C2 110.07(11)
C11 C3 C2 107.18(11)
C5 C4 C9 120.76(13)
C5 C4 C3 128.75(12)
C9 C4 C3 110.38(12)
C4 C5 C6 118.65(13)
C7 C6 C5 120.02(14)
C6 C7 C8 121.97(14)
C9 C8 C7 117.52(13)
C8 C9 C4 121.05(13)
C8 C9 N1 129.62(13)
C4 C9 N1 109.31(12)
O12 C11 O13 124.74(13)
O12 C11 C3 122.96(12)
O13 C11 C3 111.91(11)
C11 O13 C14 114.20(11)
O13 C14 C15 107.72(13)
C21 C16 C17 118.68(13)
C21 C16 C3 121.21(13)
C17 C16 C3 120.00(12)
O22 C17 C18 124.61(13)
O22 C17 C16 114.77(12)
C18 C17 C16 120.62(13)
C19 C18 C17 119.29(14)
C20 C19 C18 120.71(14)
C19 C20 C21 119.78(14)
C20 C21 C16 120.88(14)
C17 O22 C23 120.17(11)
O22 C23 C24 105.73(11)
C27 C24 C25 117.71(14)
C27 C24 C23 120.67(13)
C25 C24 C23 121.52(13)
C26 C25 C24 120.79(14)
C25 C26 C29 120.60(14)
C28 C27 C24 121.97(15)
C29 C28 C27 119.59(15)
O30 C29 C28 124.66(15)
O30 C29 C26 116.01(14)
C28 C29 C26 119.33(14)
C29 O30 C31 116.76(14)
O33 C32 O34 127.75(14)
O33 C32 N1 120.95(14)
O34 C32 N1 111.30(12)
C32 O34 C35 118.99(11)
O34 C35 C36 102.98(11)
O34 C35 C37 109.48(11)
C36 C35 C37 110.45(13)
O34 C35 C38 108.73(12)
C36 C35 C38 110.87(12)
C37 C35 C38 113.77(12)

loop_
_geom_bond_atom_site_label_1
_geom_bond_atom_site_label_2
_geom_bond_distance
N1 C32 1.4113(18)
N1 C2 1.4159(17)
N1 C9 1.4341(18)
C2 O10 1.1980(17)
C2 C3 1.5499(19)
C3 C4 1.5098(19)
C3 C16 1.5281(19)
C3 C11 1.5346(19)
C4 C5 1.3831(19)
C4 C9 1.3892(19)
C5 C6 1.388(2)
C6 C7 1.382(2)
C7 C8 1.387(2)
C8 C9 1.3847(19)
C11 O12 1.2016(16)
C11 O13 1.3293(16)
O13 C14 1.4621(16)
C14 C15 1.490(2)
C16 C21 1.3879(19)
C16 C17 1.3993(19)
C17 O22 1.3635(17)
C17 C18 1.392(2)
C18 C19 1.385(2)
C19 C20 1.379(2)
C20 C21 1.386(2)
O22 C23 1.4355(16)
C23 C24 1.501(2)
C24 C27 1.385(2)
C24 C25 1.387(2)
C25 C26 1.381(2)
C26 C29 1.384(2)
C27 C28 1.382(2)
C28 C29 1.378(2)
C29 O30 1.3720(18)
O30 C31 1.428(2)
C32 O33 1.2027(17)
C32 O34 1.3208(18)
O34 C35 1.5022(16)
C35 C36 1.510(2)
C35 C37 1.519(2)
C35 C38 1.521(2)

loop_
_geom_torsion_atom_site_label_1
_geom_torsion_atom_site_label_2
_geom_torsion_atom_site_label_3
_geom_torsion_atom_site_label_4
_geom_torsion
C32 N1 C2 O10 -1.0(2)
C9 N1 C2 O10 176.20(14)
C32 N1 C2 C3 -178.04(12)
C9 N1 C2 C3 -0.86(14)
O10 C2 C3 C4 -176.25(14)
N1 C2 C3 C4 0.83(13)
O10 C2 C3 C16 -53.04(18)
N1 C2 C3 C16 124.05(12)
O10 C2 C3 C11 73.02(17)
N1 C2 C3 C11 -109.89(12)
C16 C3 C4 C5 63.65(18)
C11 C3 C4 C5 -64.65(17)
C2 C3 C4 C5 -176.71(13)
C16 C3 C4 C9 -120.17(13)
C11 C3 C4 C9 111.52(12)
C2 C3 C4 C9 -0.54(14)
C9 C4 C5 C6 0.6(2)
C3 C4 C5 C6 176.42(13)
C4 C5 C6 C7 0.6(2)
C5 C6 C7 C8 -0.6(2)
C6 C7 C8 C9 -0.5(2)
C7 C8 C9 C4 1.7(2)
C7 C8 C9 N1 -176.28(13)
C5 C4 C9 C8 -1.8(2)
C3 C4 C9 C8 -178.32(12)
C5 C4 C9 N1 176.58(12)
C3 C4 C9 N1 0.05(15)
C32 N1 C9 C8 -4.0(2)
C2 N1 C9 C8 178.72(14)
C32 N1 C9 C4 177.85(12)
C2 N1 C9 C4 0.52(15)
C4 C3 C11 O12 -91.85(16)
C16 C3 C11 O12 139.81(14)
C2 C3 C11 O12 16.92(18)
C4 C3 C11 O13 81.30(13)
C16 C3 C11 O13 -47.04(16)
C2 C3 C11 O13 -169.93(11)
O12 C11 O13 C14 -3.1(2)
C3 C11 O13 C14 -176.11(11)
C11 O13 C14 C15 -173.71(13)
C4 C3 C16 C21 22.07(18)
C11 C3 C16 C21 145.29(13)
C2 C3 C16 C21 -93.36(15)
C4 C3 C16 C17 -161.87(12)
C11 C3 C16 C17 -38.64(18)
C2 C3 C16 C17 82.70(15)
C21 C16 C17 O22 177.44(12)
C3 C16 C17 O22 1.28(18)
C21 C16 C17 C18 -2.3(2)
C3 C16 C17 C18 -178.41(13)
O22 C17 C18 C19 -177.42(13)
C16 C17 C18 C19 2.2(2)
C17 C18 C19 C20 -0.9(2)
C18 C19 C20 C21 -0.5(2)
C19 C20 C21 C16 0.4(2)
C17 C16 C21 C20 0.9(2)
C3 C16 C21 C20 177.02(13)
C18 C17 O22 C23 -11.3(2)
C16 C17 O22 C23 168.99(12)
C17 O22 C23 C24 -172.98(12)
O22 C23 C24 C27 -62.11(18)
O22 C23 C24 C25 114.30(15)
C27 C24 C25 C26 -0.3(2)
C23 C24 C25 C26 -176.79(14)
C24 C25 C26 C29 -0.5(2)
C25 C24 C27 C28 0.7(2)
C23 C24 C27 C28 177.25(15)
C24 C27 C28 C29 -0.4(3)
C27 C28 C29 O30 179.95(15)
C27 C28 C29 C26 -0.4(2)
C25 C26 C29 O30 -179.50(13)
C25 C26 C29 C28 0.8(2)
C28 C29 O30 C31 -10.2(2)
C26 C29 O30 C31 170.07(14)
C2 N1 C32 O33 164.68(14)
C9 N1 C32 O33 -12.2(2)
C2 N1 C32 O34 -15.65(19)
C9 N1 C32 O34 167.48(12)
O33 C32 O34 C35 -5.4(2)
N1 C32 O34 C35 174.99(11)
C32 O34 C35 C36 -178.89(12)
C32 O34 C35 C37 63.60(16)
C32 O34 C35 C38 -61.24(16)

loop_
_cod_related_entry_id
_cod_related_entry_database
_cod_related_entry_code
1 ChemSpider 17284549
